data_4347452
loop_
_publ_author_name
'Mondal, Amit Kumar'
'Jena, Himanshu Sekhar'
'Malviya, Amita'
'Konar, Sanjit'

_publ_section_title
;
 Lanthanide-Directed Fabrication of Four Tetranuclear Quadruple Stranded
 Helicates Showing Magnetic Refrigeration and Slow Magnetic Relaxation.
;
_journal_issue 11
_journal_name_full 'Inorganic chemistry'
_journal_page_first 5237
_journal_page_last 5244
_journal_paper_doi 10.1021/acs.inorgchem.6b00177
_journal_volume 55
_journal_year 2016
_chemical_formula_moiety 'C88 H98 Gd4 N16 O26, 2(C2 H3 O2), 4(O H2)'
_chemical_formula_sum 'C92 H112 Gd4 N16 O34'
_chemical_formula_weight 2606.92
_space_group_crystal_system triclinic
_space_group_IT_number 2
_space_group_name_Hall '-P 1'
_space_group_name_H-M_alt 'P -1'
_atom_sites_solution_hydrogens geom
_audit_creation_method SHELXL-2013
_cell_angle_alpha 108.258(5)
_cell_angle_beta 94.285(5)
_cell_angle_gamma 90.647(5)
_cell_formula_units_Z 2
_cell_length_a 17.336(3)
_cell_length_b 17.945(3)
_cell_length_c 18.528(3)
_cell_measurement_reflns_used 9929
_cell_measurement_temperature 106(2)
_cell_measurement_theta_max 26.21
_cell_measurement_theta_min 2.31
_cell_volume 5454.8(16)
_computing_cell_refinement 'Bruker SAINT'
_computing_data_collection 'Bruker APEX2'
_computing_data_reduction 'Bruker SAINT'
_computing_molecular_graphics 'Bruker SHELXTL'
_computing_publication_material 'Bruker SHELXTL'
_computing_structure_refinement 'SHELXL-2014 (Sheldrick 2014)'
_computing_structure_solution 'SHELXS-97 (Sheldrick 2008)'
_diffrn_ambient_temperature 106(2)
_diffrn_measured_fraction_theta_full 0.999
_diffrn_measured_fraction_theta_max 0.997
_diffrn_measurement_device_type 'Bruker APEX-II CCD'
_diffrn_measurement_method '\f and \w scans'
_diffrn_radiation_type MoK\a
_diffrn_radiation_wavelength 0.71073
_diffrn_reflns_av_R_equivalents 0.0627
_diffrn_reflns_av_unetI/netI 0.0314
_diffrn_reflns_Laue_measured_fraction_full 0.999
_diffrn_reflns_Laue_measured_fraction_max 0.997
_diffrn_reflns_limit_h_max 21
_diffrn_reflns_limit_h_min -21
_diffrn_reflns_limit_k_max 22
_diffrn_reflns_limit_k_min -22
_diffrn_reflns_limit_l_max 23
_diffrn_reflns_limit_l_min -23
_diffrn_reflns_number 232351
_diffrn_reflns_point_group_measured_fraction_full 0.999
_diffrn_reflns_point_group_measured_fraction_max 0.997
_diffrn_reflns_theta_full 25.242
_diffrn_reflns_theta_max 26.256
_diffrn_reflns_theta_min 2.253
_exptl_absorpt_coefficient_mu 2.484
_exptl_absorpt_correction_T_max 0.537
_exptl_absorpt_correction_T_min 0.366
_exptl_absorpt_correction_type multi-scan
_exptl_absorpt_process_details multi-scan
_exptl_crystal_colour colorless
_exptl_crystal_density_diffrn 1.587
_exptl_crystal_description block
_exptl_crystal_F_000 2592
_exptl_crystal_size_max 0.42
_exptl_crystal_size_mid 0.35
_exptl_crystal_size_min 0.25
_platon_squeeze_details
;
 ?
;
_refine_diff_density_max 0.873
_refine_diff_density_min -0.847
_refine_diff_density_rms 0.222
_refine_ls_extinction_method none
_refine_ls_goodness_of_fit_ref 1.233
_refine_ls_hydrogen_treatment constr
_refine_ls_matrix_type full
_refine_ls_number_parameters 1271
_refine_ls_number_reflns 21990
_refine_ls_number_restraints 0
_refine_ls_restrained_S_all 1.233
_refine_ls_R_factor_all 0.1056
_refine_ls_R_factor_gt 0.0898
_refine_ls_shift/su_max 0.045
_refine_ls_shift/su_mean 0.003
_refine_ls_structure_factor_coef Fsqd
_refine_ls_weighting_details 'w=1/[\s^2^(Fo^2^)+(0.0213P)^2^+1.7621P] where P=(Fo^2^+2Fc^2^)/3'
_refine_ls_weighting_scheme calc
_refine_ls_wR_factor_gt 0.2054
_refine_ls_wR_factor_ref 0.2144
_reflns_Friedel_coverage 0.000
_reflns_number_gt 18535
_reflns_number_total 21990
_reflns_threshold_expression 'I > 2\s(I)'
_cod_data_source_file ic6b00177_si_002.cif
_cod_data_source_block 1
_cod_database_code 4347452
_shelx_space_group_comment
;
The symmetry employed for this shelxl refinement is uniquely defined
by the following loop, which should always be used as a source of
symmetry information in preference to the above space-group names.
They are only intended as comments.
;
_shelxl_version_number 2013-4

loop_
_space_group_symop_operation_xyz
'x, y, z'
'-x, -y, -z'

loop_
_atom_site_label
_atom_site_type_symbol
_atom_site_fract_x
_atom_site_fract_y
_atom_site_fract_z
_atom_site_U_iso_or_equiv
_atom_site_adp_type
_atom_site_occupancy
_atom_site_site_symmetry_order
_atom_site_calc_flag
_atom_site_refinement_flags_posn
_atom_site_refinement_flags_adp
C77 C 0.1553(7) 0.5105(7) 0.5954(7) 0.037(3) Uani 1 1 d . .
C1 C 0.2652(7) 1.0296(7) 0.6554(7) 0.032(2) Uani 1 1 d . .
C2 C 0.0528(7) 0.5126(8) 0.7512(7) 0.037(3) Uani 1 1 d . .
C3 C 0.4312(9) 0.6025(8) 0.8696(9) 0.050(4) Uani 1 1 d . .
H3 H 0.4860 0.6019 0.8712 0.060 Uiso 1 1 calc R U
C4 C 0.4667(9) 0.7534(9) 0.5074(11) 0.057(4) Uani 1 1 d . .
C5 C 0.1514(8) 0.9459(8) 0.6336(8) 0.040(3) Uani 1 1 d . .
C6 C -0.0715(8) 0.5217(9) 0.6884(8) 0.048(3) Uani 1 1 d . .
H6 H -0.1175 0.4972 0.6592 0.057 Uiso 1 1 calc R U
C7 C 0.3175(10) 0.6304(8) 0.9479(8) 0.052(4) Uani 1 1 d . .
C8 C 0.1130(8) 0.5212(8) 0.5249(7) 0.041(3) Uani 1 1 d . .
H8A H 0.1508 0.5212 0.4874 0.050 Uiso 1 1 calc R U
H8B H 0.0758 0.4763 0.5014 0.050 Uiso 1 1 calc R U
C9 C 0.3201(7) 0.3922(7) 0.7748(9) 0.044(3) Uani 1 1 d . .
C10 C 0.5138(14) 1.0966(9) 0.8129(10) 0.074(6) Uani 1 1 d . .
C11 C 0.5261(8) 0.7526(8) 0.6293(13) 0.062(4) Uani 1 1 d . .
C12 C 0.4444(10) 0.6067(10) 1.0022(10) 0.062(5) Uani 1 1 d . .
H12 H 0.4971 0.5946 0.9954 0.075 Uiso 1 1 calc R U
C13 C 0.3385(13) 0.6382(11) 1.0815(10) 0.075(5) Uani 1 1 d . .
H13 H 0.3189 0.6464 1.1298 0.090 Uiso 1 1 calc R U
C14 C 0.3995(10) 0.2906(9) 0.7994(16) 0.089(6) Uani 1 1 d . .
H14 H 0.4307 0.2720 0.8341 0.107 Uiso 1 1 calc R U
C15 C 0.6623(14) 1.0958(13) 0.7580(14) 0.100(9) Uani 1 1 d . .
H15 H 0.7122 1.0957 0.7401 0.120 Uiso 1 1 calc R U
C16 C 0.1442(16) 0.8730(13) 1.0822(10) 0.098(10) Uani 1 1 d . .
H16 H 0.1606 0.9172 1.1248 0.118 Uiso 1 1 calc R U
C17 C 0.1712(13) 0.6622(15) 0.2684(10) 0.095(8) Uani 1 1 d . .
H17 H 0.1735 0.6087 0.2384 0.113 Uiso 1 1 calc R U
C18 C 0.6116(13) 1.0300(12) 0.7280(12) 0.081(7) Uani 1 1 d . .
C19 C 0.3825(12) 1.0360(13) 0.6015(12) 0.083(7) Uani 1 1 d . .
H19A H 0.3586 1.0787 0.5854 0.100 Uiso 1 1 calc R U
H19B H 0.4363 1.0546 0.6209 0.100 Uiso 1 1 calc R U
C20 C 0.4171(11) 0.6181(10) 1.0704(10) 0.066(5) Uani 1 1 d . .
H20 H 0.4502 0.6127 1.1116 0.079 Uiso 1 1 calc R U
C21 C 0.6998(19) 0.960(2) 0.635(2) 0.156(14) Uani 1 1 d . .
H21A H 0.7450 0.9602 0.6713 0.187 Uiso 1 1 calc R U
H21B H 0.7052 1.0057 0.6166 0.187 Uiso 1 1 calc R U
C22 C 0.0182(7) 0.7230(8) 0.7655(7) 0.038(3) Uani 1 1 d . .
H22 H -0.0214 0.7479 0.7444 0.046 Uiso 1 1 calc R U
C23 C 0.1978(8) 0.7650(10) 0.3914(8) 0.051(4) Uani 1 1 d . .
C24 C 0.2315(7) 0.9542(7) 0.6377(7) 0.033(3) Uani 1 1 d . .
C25 C 0.029(2) 0.8768(18) 1.1448(13) 0.140(14) Uani 1 1 d . .
H25 H 0.0511 0.9213 1.1838 0.168 Uiso 1 1 calc R U
C26 C 0.2212(8) 1.0960(8) 0.6695(7) 0.042(3) Uani 1 1 d . .
H26 H 0.2452 1.1467 0.6814 0.051 Uiso 1 1 calc R U
C27 C 0.3075(8) 0.3426(8) 0.6982(11) 0.053(4) Uani 1 1 d . .
C28 C 0.9300(13) 0.7362(14) 0.4573(11) 0.094(7) Uani 1 1 d . .
H28A H 0.9712 0.7770 0.4682 0.140 Uiso 1 1 calc R U
H28B H 0.8870 0.7488 0.4261 0.140 Uiso 1 1 calc R U
H28C H 0.9501 0.6853 0.4295 0.140 Uiso 1 1 calc R U
C29 C 0.8997(10) 0.7322(11) 0.5362(13) 0.081(6) Uani 1 1 d . .
C30 C 0.1429(14) 0.5530(14) 0.9805(11) 0.099(4) Uani 1 1 d . .
H30A H 0.1634 0.5605 0.9353 0.148 Uiso 1 1 calc R U
H30B H 0.0867 0.5435 0.9714 0.148 Uiso 1 1 calc R U
H30C H 0.1668 0.5079 0.9910 0.148 Uiso 1 1 calc R U
C31 C 0.717(3) 0.647(3) 0.839(4) 0.49(7) Uani 1 1 d . .
H31A H 0.7458 0.6910 0.8320 0.739 Uiso 1 1 calc R U
H31B H 0.7299 0.5979 0.8010 0.739 Uiso 1 1 calc R U
H31C H 0.7301 0.6440 0.8903 0.739 Uiso 1 1 calc R U
C32 C 0.288(3) 0.346(2) 0.944(2) 0.22(2) Uani 1 1 d . .
H32A H 0.3304 0.3142 0.9543 0.335 Uiso 1 1 calc R U
H32B H 0.2603 0.3188 0.8946 0.335 Uiso 1 1 calc R U
H32C H 0.2523 0.3553 0.9843 0.335 Uiso 1 1 calc R U
C33 C 0.691(3) 0.8776(18) 0.565(3) 0.24(3) Uani 1 1 d . .
H33A H 0.6358 0.8637 0.5499 0.359 Uiso 1 1 calc R U
H33B H 0.7155 0.8359 0.5808 0.359 Uiso 1 1 calc R U
H33C H 0.7159 0.8839 0.5211 0.359 Uiso 1 1 calc R U
C34 C 0.3198(14) 0.4217(13) 0.9428(14) 0.091(7) Uani 1 1 d . .
H34A H 0.2805 0.4486 0.9194 0.109 Uiso 1 1 calc R U
H34B H 0.3353 0.4559 0.9953 0.109 Uiso 1 1 calc R U
C35 C 0.3999(7) 0.5623(7) 0.6732(8) 0.037(3) Uani 1 1 d . .
C36 C 0.1080(9) 0.3935(9) 0.7641(11) 0.061(4) Uani 1 1 d . .
H36A H 0.1601 0.3719 0.7661 0.073 Uiso 1 1 calc R U
H36B H 0.0811 0.3652 0.7137 0.073 Uiso 1 1 calc R U
C37 C 0.1090(14) 0.9448(14) 0.3821(14) 0.097(7) Uani 1 1 d . .
H37A H 0.0557 0.9231 0.3644 0.116 Uiso 1 1 calc R U
H37B H 0.1330 0.9549 0.3390 0.116 Uiso 1 1 calc R U
C38 C 0.2643(10) 1.0131(8) 0.8473(8) 0.053(4) Uani 1 1 d . .
C39 C 0.5293(8) 0.7115(9) 0.4722(15) 0.082(7) Uani 1 1 d . .
H39 H 0.5292 0.6971 0.4183 0.098 Uiso 1 1 calc R U
C40 C 0.0692(19) 0.8403(16) 1.0818(11) 0.111(11) Uani 1 1 d . .
C41 C 0.1960(10) 1.0281(8) 0.8956(9) 0.060(5) Uani 1 1 d . .
H41A H 0.1840 1.0844 0.9093 0.072 Uiso 1 1 calc R U
H41B H 0.2102 1.0162 0.9435 0.072 Uiso 1 1 calc R U
C42 C 0.5896(11) 0.6909(11) 0.5119(17) 0.091(8) Uani 1 1 d . .
H42 H 0.6320 0.6649 0.4863 0.109 Uiso 1 1 calc R U
C43 C 0.0651(7) 0.5940(8) 0.7773(7) 0.038(3) Uani 1 1 d . .
C44 C -0.0784(18) 0.7842(16) 1.0892(16) 0.136(14) Uani 1 1 d . .
H44 H -0.1299 0.7676 1.0921 0.164 Uiso 1 1 calc R U
C45 C 0.0096(7) 0.6397(7) 0.7518(7) 0.032(3) Uani 1 1 d . .
C46 C 0.1078(8) 1.0134(9) 0.6475(9) 0.052(4) Uani 1 1 d . .
H46 H 0.0529 1.0079 0.6442 0.063 Uiso 1 1 calc R U
C47 C 0.6382(16) 1.1626(13) 0.8153(13) 0.101(9) Uani 1 1 d . .
H47 H 0.6724 1.2073 0.8356 0.122 Uiso 1 1 calc R U
C48 C -0.041(2) 0.8494(19) 1.1504(13) 0.140(14) Uani 1 1 d . .
H48 H -0.0674 0.8726 1.1949 0.168 Uiso 1 1 calc R U
C49 C 0.4679(8) 0.7775(8) 0.5877(12) 0.062(4) Uani 1 1 d . .
C50 C 0.1575(14) 0.8179(14) 0.3577(10) 0.092(8) Uani 1 1 d . .
C51 C 0.3958(7) 0.5209(7) 0.5305(8) 0.040(3) Uani 1 1 d . .
H51A H 0.3558 0.4812 0.5309 0.048 Uiso 1 1 calc R U
H51B H 0.4280 0.4968 0.4879 0.048 Uiso 1 1 calc R U
C52 C 0.1080(12) 1.0205(11) 0.4491(12) 0.079(6) Uani 1 1 d . .
H52A H 0.0717 1.0136 0.4848 0.119 Uiso 1 1 calc R U
H52B H 0.0916 1.0636 0.4302 0.119 Uiso 1 1 calc R U
H52C H 0.1600 1.0329 0.4753 0.119 Uiso 1 1 calc R U
C53 C 0.0390(12) 0.7761(12) 1.0200(10) 0.077(6) Uani 1 1 d . .
C54 C -0.1076(17) 0.5615(18) 0.8868(17) 0.127(8) Uani 1 1 d . .
H54A H -0.1587 0.5694 0.9069 0.190 Uiso 1 1 calc R U
H54B H -0.0929 0.5072 0.8797 0.190 Uiso 1 1 calc R U
H54C H -0.1097 0.5716 0.8377 0.190 Uiso 1 1 calc R U
C55 C 0.3436(10) 0.2695(8) 0.6730(13) 0.069(5) Uani 1 1 d . .
H55 H 0.3366 0.2378 0.6211 0.083 Uiso 1 1 calc R U
C56 C 0.0643(15) 0.3790(17) 0.8243(17) 0.134(12) Uani 1 1 d . .
H56A H 0.0917 0.4051 0.8743 0.201 Uiso 1 1 calc R U
H56B H 0.0598 0.3224 0.8160 0.201 Uiso 1 1 calc R U
H56C H 0.0125 0.4000 0.8225 0.201 Uiso 1 1 calc R U
C57 C 0.3945(9) 0.6127(8) 0.9399(9) 0.052(4) Uani 1 1 d . .
C58 C 0.4008(11) 0.7682(12) 0.3918(11) 0.076(5) Uani 1 1 d . .
H58A H 0.4217 0.7177 0.3621 0.091 Uiso 1 1 calc R U
H58B H 0.3464 0.7697 0.3718 0.091 Uiso 1 1 calc R U
C59 C -0.0137(7) 0.4767(9) 0.7109(8) 0.046(3) Uani 1 1 d . .
H59 H -0.0212 0.4214 0.6979 0.055 Uiso 1 1 calc R U
C60 C 0.5359(12) 1.0291(9) 0.7567(11) 0.074(6) Uani 1 1 d . .
C61 C 0.4603(15) 0.8673(11) 0.9626(11) 0.105(8) Uani 1 1 d . .
H61A H 0.4631 0.8144 0.9684 0.125 Uiso 1 1 calc R U
H61B H 0.5107 0.8954 0.9826 0.125 Uiso 1 1 calc R U
C62 C 0.1242(7) 0.6673(8) 0.5634(7) 0.036(3) Uani 1 1 d . .
C63 C 0.4458(12) 0.8594(10) 0.8792(12) 0.079(7) Uani 1 1 d . .
C64 C 0.1114(7) 0.8699(9) 0.6177(8) 0.044(3) Uani 1 1 d . .
H64 H 0.0567 0.8697 0.6190 0.053 Uiso 1 1 calc R U
C65 C 0.2910(11) 0.6457(10) 1.0203(9) 0.063(5) Uani 1 1 d . .
C66 C 0.3978(15) 0.9110(11) 1.0084(12) 0.105(8) Uani 1 1 d . .
H66A H 0.4162 0.9271 1.0631 0.125 Uiso 1 1 calc R U
H66B H 0.3882 0.9594 0.9946 0.125 Uiso 1 1 calc R U
C67 C 0.0700(7) 0.5966(8) 0.5430(8) 0.042(3) Uani 1 1 d . .
H67A H 0.0346 0.5958 0.4983 0.050 Uiso 1 1 calc R U
H67B H 0.0382 0.6004 0.5862 0.050 Uiso 1 1 calc R U
C68 C 0.3675(9) 0.3627(9) 0.8280(12) 0.061(5) Uani 1 1 d . .
C93 C 0.1314(9) 0.8934(8) 0.8504(7) 0.045(3) Uani 1 1 d . .
C70 C 0.5251(9) 0.7645(9) 0.7094(14) 0.074(6) Uani 1 1 d . .
H70 H 0.5632 0.7389 0.7316 0.089 Uiso 1 1 calc R U
C71 C 0.1358(17) 0.7140(19) 0.2386(12) 0.144(14) Uani 1 1 d . .
H71 H 0.1176 0.6980 0.1861 0.173 Uiso 1 1 calc R U
C72 C 0.2050(9) 0.6879(10) 0.3449(8) 0.056(4) Uani 1 1 d . .
C73 C 0.3900(10) 0.2445(10) 0.7264(15) 0.089(6) Uani 1 1 d . .
H73 H 0.4144 0.1955 0.7108 0.107 Uiso 1 1 calc R U
C74 C 0.389(2) 0.9809(18) 0.540(2) 0.19(2) Uani 1 1 d . .
H74A H 0.3694 0.9315 0.5450 0.283 Uiso 1 1 calc R U
H74B H 0.4434 0.9764 0.5294 0.283 Uiso 1 1 calc R U
H74C H 0.3587 0.9924 0.4981 0.283 Uiso 1 1 calc R U
C75 C 0.3222(12) 0.8638(9) 0.9965(9) 0.075(6) Uani 1 1 d . .
C76 C 0.4439(16) 0.8303(17) 0.3821(18) 0.128(11) Uani 1 1 d . .
H76A H 0.4161 0.8790 0.4004 0.191 Uiso 1 1 calc R U
H76B H 0.4514 0.8194 0.3279 0.191 Uiso 1 1 calc R U
H76C H 0.4944 0.8359 0.4112 0.191 Uiso 1 1 calc R U
C78 C 0.2591(8) 0.3642(8) 0.6408(9) 0.049(4) Uani 1 1 d . .
H78 H 0.2489 0.3258 0.5922 0.058 Uiso 1 1 calc R U
C79 C 0.1598(14) 0.6210(15) 1.0437(12) 0.099(4) Uani 1 1 d . .
H79A H 0.1115 0.6491 1.0575 0.119 Uiso 1 1 calc R U
H79B H 0.1807 0.6056 1.0879 0.119 Uiso 1 1 calc R U
C80 C 0.4463(8) 0.5435(8) 0.6052(8) 0.044(3) Uani 1 1 d . .
H80A H 0.4803 0.4996 0.6056 0.053 Uiso 1 1 calc R U
H80B H 0.4798 0.5897 0.6087 0.053 Uiso 1 1 calc R U
C81 C 0.4407(14) 1.1020(8) 0.8475(9) 0.073(6) Uani 1 1 d . .
H81 H 0.4310 1.1489 0.8867 0.088 Uiso 1 1 calc R U
C82 C 0.2476(9) 0.6290(9) 0.3698(8) 0.051(4) Uani 1 1 d . .
H82 H 0.2497 0.5777 0.3347 0.062 Uiso 1 1 calc R U
C83 C -0.0374(15) 0.7449(15) 1.0244(14) 0.095(8) Uani 1 1 d . .
C84 C 0.6292(15) 0.6592(16) 0.8286(13) 0.111(9) Uani 1 1 d . .
C85 C -0.0595(8) 0.6019(9) 0.7098(8) 0.045(3) Uani 1 1 d . .
H85 H -0.0986 0.6327 0.6960 0.054 Uiso 1 1 calc R U
C86 C 0.5890(8) 0.7078(9) 0.5891(15) 0.075(7) Uani 1 1 d . .
H86 H 0.6294 0.6906 0.6169 0.091 Uiso 1 1 calc R U
C87 C -0.0502(18) 0.6158(18) 0.9409(18) 0.127(8) Uani 1 1 d . .
H87A H -0.0418 0.6007 0.9879 0.152 Uiso 1 1 calc R U
H87B H -0.0002 0.6137 0.9179 0.152 Uiso 1 1 calc R U
C88 C 0.3565(7) 0.5914(7) 0.5173(8) 0.037(3) Uani 1 1 d . .
C89 C 0.1248(10) 0.9790(8) 0.8550(8) 0.059(5) Uani 1 1 d . .
H89A H 0.1168 0.9827 0.8028 0.071 Uiso 1 1 calc R U
H89B H 0.0790 1.0004 0.8824 0.071 Uiso 1 1 calc R U
C90 C 0.1258(18) 0.7917(18) 0.2848(14) 0.131(12) Uani 1 1 d . .
H90 H 0.0965 0.8261 0.2646 0.158 Uiso 1 1 calc R U
C91 C 0.1411(8) 1.0866(9) 0.6657(9) 0.053(4) Uani 1 1 d . .
H91 H 0.1098 1.1312 0.6759 0.064 Uiso 1 1 calc R U
C92 C 0.5668(16) 1.1633(10) 0.8416(10) 0.087(8) Uani 1 1 d . .
H92 H 0.5518 1.2088 0.8796 0.105 Uiso 1 1 calc R U
Gd1 Gd 0.24608(3) 0.56125(3) 0.76443(3) 0.02890(14) Uani 1 1 d . .
Gd2 Gd 0.28286(3) 0.76379(3) 0.55951(3) 0.02904(14) Uani 1 1 d . .
Gd3 Gd 0.18389(4) 0.74084(4) 0.90060(4) 0.04272(18) Uani 1 1 d . .
Gd4 Gd 0.37982(4) 0.90768(4) 0.73111(5) 0.0481(2) Uani 1 1 d . .
N1 N 0.3221(10) 1.0655(7) 0.8721(7) 0.064(4) Uani 1 1 d . .
H1 H 0.3204 1.1080 0.9119 0.076 Uiso 1 1 calc R U
N2 N 0.2287(6) 0.4330(6) 0.6513(7) 0.039(2) Uani 1 1 d . .
N3 N 0.3886(9) 1.0464(6) 0.8275(7) 0.055(4) Uani 1 1 d . .
N4 N 0.4776(8) 0.8066(7) 0.7541(9) 0.063(4) Uani 1 1 d . .
N5 N 0.3211(6) 0.5806(6) 0.4497(6) 0.041(3) Uani 1 1 d . .
H5 H 0.3217 0.5352 0.4135 0.049 Uiso 1 1 calc R U
N6 N 0.0771(6) 0.7662(6) 0.8053(6) 0.035(2) Uani 1 1 d . .
N7 N 0.4863(9) 0.8082(8) 0.8305(11) 0.078(5) Uani 1 1 d . .
H7 H 0.5175 0.7764 0.8453 0.094 Uiso 1 1 calc R U
N8 N 0.2625(12) 0.8896(9) 1.0434(8) 0.095(6) Uani 1 1 d . .
H8 H 0.2690 0.9329 1.0825 0.114 Uiso 1 1 calc R U
N9 N 0.1443(5) 0.8016(7) 0.6016(6) 0.0367(17) Uani 1 1 d . .
N10 N 0.0938(5) 0.7404(7) 0.5886(6) 0.0367(17) Uani 1 1 d . .
H10 H 0.0444 0.7468 0.5960 0.044 Uiso 1 1 calc R U
N11 N 0.1873(7) 0.4420(6) 0.5873(6) 0.042(3) Uani 1 1 d . .
H11 H 0.1826 0.4039 0.5435 0.050 Uiso 1 1 calc R U
N12 N 0.4382(7) 0.5858(7) 0.7430(7) 0.047(3) Uani 1 1 d . .
H12A H 0.4885 0.5953 0.7499 0.056 Uiso 1 1 calc R U
N13 N 0.3921(6) 0.5941(6) 0.8040(7) 0.040(2) Uani 1 1 d . .
N14 N 0.2827(5) 0.6434(6) 0.4371(6) 0.033(2) Uani 1 1 d . .
N15 N 0.1939(12) 0.8480(9) 1.0287(8) 0.095(6) Uani 1 1 d . .
N16 N 0.0760(6) 0.8449(6) 0.8058(6) 0.037(2) Uani 1 1 d . .
H16A H 0.0406 0.8611 0.7781 0.045 Uiso 1 1 calc R U
O1 O 0.1627(4) 0.5661(5) 0.6570(4) 0.0313(17) Uani 1 1 d . .
O2 O 0.1310(5) 0.6247(5) 0.8137(5) 0.038(2) Uani 1 1 d . .
O3 O 0.8353(8) 0.6892(8) 0.5352(8) 0.094(5) Uani 1 1 d . .
O4 O 0.2794(4) 0.8951(5) 0.6298(5) 0.0352(19) Uani 1 1 d . .
O5 O 0.3587(5) 0.6559(4) 0.5683(5) 0.0338(18) Uani 1 1 d . .
O6 O 0.7002(9) 0.5650(8) 0.6603(9) 0.098(5) Uani 1 1 d . .
O7 O 0.3283(4) 0.5538(5) 0.6659(5) 0.0353(19) Uani 1 1 d . .
O8 O 0.9475(5) 0.8913(6) 0.7301(5) 0.045(2) Uani 1 1 d . .
O9 O 0.6855(13) 0.8224(11) 0.9891(9) 0.137(8) Uani 1 1 d . .
O10 O 0.7790(8) 0.7010(9) 0.6678(10) 0.103(5) Uani 1 1 d . .
O11 O 0.3958(8) 0.9011(6) 0.8586(7) 0.074(4) Uani 1 1 d . .
O12 O 0.4065(5) 0.8152(5) 0.6193(6) 0.041(2) Uani 1 1 d . .
O13 O 0.6293(9) 0.9619(8) 0.6707(10) 0.093(5) Uani 1 1 d . .
O14 O -0.0772(9) 0.6889(9) 0.9579(10) 0.094(5) Uani 1 1 d . .
O15 O 0.2171(10) 0.6748(10) 1.0270(8) 0.099(4) Uani 1 1 d . .
O16 O 0.9381(6) 0.7708(7) 0.6034(7) 0.064(3) Uani 1 1 d . .
O17 O 0.5950(7) 0.7189(8) 0.8801(8) 0.074(4) Uani 1 1 d . .
O18 O 0.3845(8) 0.4064(7) 0.8997(9) 0.082(4) Uani 1 1 d . .
O19 O 0.1936(5) 0.6608(5) 0.5557(5) 0.038(2) Uani 1 1 d . .
O20 O 0.2604(6) 0.7052(5) 0.7848(6) 0.047(2) Uani 1 1 d . .
H20O H 0.2853 0.7353 0.7587 0.056 Uiso 1 1 calc R U
O21 O 0.3456(5) 1.0359(5) 0.6664(5) 0.040(2) Uani 1 1 d . .
O22 O 0.1161(5) 0.4746(5) 0.7712(5) 0.040(2) Uani 1 1 d . .
O23 O 0.2266(5) 0.7928(6) 0.4613(5) 0.045(2) Uani 1 1 d . .
O24 O 0.4029(5) 0.7727(6) 0.4728(6) 0.049(2) Uani 1 1 d . .
O25 O 0.2896(5) 0.4604(5) 0.8000(6) 0.042(2) Uani 1 1 d . .
O26 O 0.2678(5) 0.6351(5) 0.8921(5) 0.043(2) Uani 1 1 d . .
O27 O 0.2851(7) 0.7887(6) 0.7036(6) 0.058(3) Uani 1 1 d . .
H12O H 0.2606 0.7639 0.7346 0.070 Uiso 1 1 calc R U
O28 O 0.4915(7) 0.9664(6) 0.7280(7) 0.068(3) Uani 1 1 d . .
O29 O 0.1837(7) 0.8699(6) 0.8866(5) 0.057(3) Uani 1 1 d . .
O30 O 0.3134(6) 0.7988(5) 0.9449(6) 0.059(3) Uani 1 1 d . .
O31 O 0.0717(6) 0.7443(7) 0.9581(6) 0.059(3) Uani 1 1 d . .
O32 O 0.2608(5) 0.9529(6) 0.7894(5) 0.046(2) Uani 1 1 d . .
O33 O 0.1514(9) 0.8939(9) 0.4082(7) 0.090(5) Uani 1 1 d . .
O34 O 0.5961(6) 0.6106(7) 0.7680(7) 0.064(3) Uani 1 1 d . .

loop_
_atom_site_aniso_label
_atom_site_aniso_U_11
_atom_site_aniso_U_22
_atom_site_aniso_U_33
_atom_site_aniso_U_23
_atom_site_aniso_U_13
_atom_site_aniso_U_12
C77 0.033(6) 0.040(7) 0.035(7) 0.009(5) 0.003(5) -0.010(5)
C1 0.029(6) 0.035(6) 0.034(6) 0.017(5) -0.001(5) 0.000(5)
C2 0.032(6) 0.048(7) 0.044(7) 0.028(6) 0.019(5) 0.020(5)
C3 0.044(8) 0.042(8) 0.066(10) 0.024(7) -0.019(7) 0.000(6)
C4 0.043(8) 0.038(8) 0.097(13) 0.027(8) 0.027(8) -0.001(6)
C5 0.038(7) 0.047(7) 0.040(7) 0.020(6) 0.004(6) 0.010(6)
C6 0.035(7) 0.067(10) 0.051(8) 0.033(7) 0.005(6) 0.006(6)
C7 0.072(10) 0.033(7) 0.046(8) 0.012(6) -0.021(7) 0.016(7)
C8 0.043(7) 0.044(7) 0.030(6) 0.006(5) -0.007(5) -0.023(6)
C9 0.023(6) 0.029(6) 0.083(11) 0.023(7) 0.003(6) 0.004(5)
C10 0.125(17) 0.039(9) 0.056(10) 0.030(8) -0.053(11) -0.025(10)
C11 0.033(5) 0.025(5) 0.136(12) 0.040(6) 0.001(6) -0.005(4)
C12 0.053(9) 0.066(10) 0.067(11) 0.027(9) -0.029(8) 0.004(8)
C13 0.106(16) 0.068(11) 0.046(9) 0.016(8) -0.012(10) 0.017(11)
C14 0.046(6) 0.032(6) 0.19(2) 0.044(8) -0.001(9) 0.013(6)
C15 0.109(17) 0.091(15) 0.112(18) 0.068(15) -0.064(14) -0.072(14)
C16 0.15(2) 0.095(15) 0.030(9) -0.007(9) -0.028(11) 0.082(16)
C17 0.110(17) 0.119(18) 0.036(9) 0.003(10) -0.019(10) 0.038(14)
C18 0.087(14) 0.066(12) 0.095(15) 0.046(11) -0.048(12) -0.040(11)
C19 0.084(14) 0.105(16) 0.100(15) 0.076(14) 0.050(12) 0.046(12)
C20 0.070(11) 0.069(11) 0.056(10) 0.025(9) -0.032(9) 0.002(9)
C21 0.13(3) 0.16(3) 0.19(3) 0.08(3) -0.02(2) -0.08(2)
C22 0.032(6) 0.054(8) 0.038(7) 0.026(6) 0.004(5) 0.012(6)
C23 0.039(8) 0.071(10) 0.043(8) 0.018(7) -0.001(6) 0.006(7)
C24 0.035(6) 0.035(6) 0.032(6) 0.015(5) 0.001(5) 0.004(5)
C25 0.24(3) 0.163(19) 0.053(8) 0.063(10) 0.070(15) 0.17(2)
C26 0.049(8) 0.042(7) 0.039(7) 0.016(6) 0.005(6) 0.005(6)
C27 0.034(7) 0.029(7) 0.107(13) 0.032(8) 0.021(8) 0.006(5)
C28 0.101(17) 0.114(18) 0.058(12) 0.024(12) -0.018(11) -0.035(14)
C29 0.046(10) 0.059(11) 0.112(17) -0.005(11) -0.024(10) -0.004(8)
C30 0.115(9) 0.128(10) 0.067(6) 0.048(6) 0.014(6) 0.065(8)
C31 0.19(4) 0.37(8) 0.61(12) -0.23(8) -0.26(6) 0.20(5)
C32 0.32(6) 0.17(4) 0.20(4) 0.08(3) 0.09(4) -0.06(4)
C33 0.34(6) 0.08(2) 0.28(5) 0.01(3) 0.16(5) -0.06(3)
C34 0.091(16) 0.088(15) 0.110(18) 0.064(14) -0.039(14) -0.003(13)
C35 0.037(7) 0.022(6) 0.053(8) 0.011(5) 0.007(6) 0.003(5)
C36 0.048(9) 0.055(9) 0.099(13) 0.051(9) 0.016(9) 0.009(7)
C37 0.086(15) 0.105(18) 0.117(19) 0.059(16) 0.001(13) 0.031(13)
C38 0.080(11) 0.040(7) 0.034(7) 0.010(6) -0.022(7) 0.027(7)
C39 0.028(8) 0.037(8) 0.18(2) 0.030(11) 0.030(10) 0.003(6)
C40 0.17(3) 0.13(2) 0.041(10) 0.030(12) 0.019(14) 0.12(2)
C41 0.087(12) 0.034(7) 0.046(8) -0.001(6) -0.024(8) 0.026(7)
C42 0.049(11) 0.055(11) 0.19(3) 0.056(15) 0.054(14) 0.019(8)
C43 0.037(7) 0.063(9) 0.025(6) 0.025(6) 0.009(5) 0.025(6)
C44 0.19(3) 0.15(2) 0.15(2) 0.12(2) 0.14(2) 0.14(2)
C45 0.030(6) 0.044(7) 0.032(6) 0.026(5) 0.007(5) -0.001(5)
C46 0.035(7) 0.056(9) 0.069(10) 0.023(8) 0.009(7) 0.009(6)
C47 0.15(2) 0.077(14) 0.078(15) 0.038(12) -0.056(15) -0.076(16)
C48 0.24(3) 0.163(19) 0.053(8) 0.063(10) 0.070(15) 0.17(2)
C49 0.033(5) 0.025(5) 0.136(12) 0.040(6) 0.001(6) -0.005(4)
C50 0.116(18) 0.111(17) 0.044(10) 0.020(10) -0.019(10) 0.054(14)
C51 0.039(7) 0.022(6) 0.057(8) 0.007(5) 0.015(6) 0.003(5)
C52 0.081(14) 0.068(12) 0.098(15) 0.037(11) 0.017(11) 0.016(10)
C53 0.104(15) 0.096(14) 0.055(10) 0.050(10) 0.033(10) 0.074(12)
C54 0.13(2) 0.14(2) 0.14(2) 0.080(17) 0.075(16) 0.034(14)
C55 0.057(10) 0.024(7) 0.125(16) 0.016(8) 0.026(10) 0.000(6)
C56 0.115(19) 0.17(3) 0.21(3) 0.17(3) 0.09(2) 0.071(18)
C57 0.051(9) 0.042(8) 0.062(10) 0.022(7) -0.023(7) 0.003(6)
C58 0.066(12) 0.087(14) 0.071(12) 0.016(10) 0.022(10) 0.016(10)
C59 0.029(7) 0.059(9) 0.060(9) 0.034(7) 0.005(6) 0.011(6)
C60 0.097(14) 0.039(8) 0.089(13) 0.042(9) -0.065(11) -0.025(8)
C61 0.17(2) 0.049(8) 0.078(11) 0.027(7) -0.092(12) -0.026(8)
C62 0.024(6) 0.052(8) 0.034(6) 0.019(6) -0.006(5) -0.007(5)
C63 0.102(15) 0.040(9) 0.091(14) 0.032(9) -0.072(12) -0.029(9)
C64 0.026(6) 0.061(9) 0.050(8) 0.026(7) 0.004(6) 0.006(6)
C65 0.079(12) 0.059(10) 0.044(8) 0.007(7) -0.013(8) 0.037(9)
C66 0.17(2) 0.049(8) 0.078(11) 0.027(7) -0.092(12) -0.026(8)
C67 0.030(6) 0.055(8) 0.044(7) 0.023(6) -0.009(5) -0.022(6)
C68 0.040(8) 0.041(8) 0.110(15) 0.037(9) -0.009(9) 0.006(6)
C93 0.059(9) 0.041(7) 0.029(6) 0.005(6) -0.004(6) 0.025(6)
C70 0.028(7) 0.047(9) 0.16(2) 0.056(11) -0.034(10) -0.003(7)
C71 0.16(3) 0.20(3) 0.043(11) -0.004(15) -0.044(14) 0.09(2)
C72 0.050(9) 0.076(11) 0.035(8) 0.010(7) -0.001(6) 0.004(8)
C73 0.046(6) 0.032(6) 0.19(2) 0.044(8) -0.001(9) 0.013(6)
C74 0.27(5) 0.11(2) 0.23(4) 0.08(3) 0.17(4) 0.09(3)
C75 0.120(16) 0.040(8) 0.047(9) -0.002(7) -0.050(10) 0.018(9)
C76 0.11(2) 0.14(2) 0.18(3) 0.11(2) 0.004(19) 0.000(18)
C78 0.042(8) 0.030(7) 0.067(10) 0.001(6) 0.024(7) -0.009(6)
C79 0.115(9) 0.128(10) 0.067(6) 0.048(6) 0.014(6) 0.065(8)
C80 0.036(7) 0.033(7) 0.067(9) 0.019(6) 0.012(6) 0.010(5)
C81 0.146(19) 0.026(7) 0.042(9) 0.016(6) -0.049(11) -0.015(9)
C82 0.060(9) 0.048(8) 0.042(8) 0.010(6) 0.004(7) -0.014(7)
C83 0.105(18) 0.120(19) 0.090(16) 0.062(15) 0.064(14) 0.065(15)
C84 0.106(19) 0.13(2) 0.076(15) 0.009(14) -0.011(13) 0.065(17)
C85 0.036(7) 0.065(9) 0.043(8) 0.030(7) 0.003(6) 0.005(6)
C86 0.014(6) 0.046(9) 0.17(2) 0.049(12) -0.009(10) 0.000(6)
C87 0.13(2) 0.14(2) 0.14(2) 0.080(17) 0.075(16) 0.034(14)
C88 0.030(6) 0.029(6) 0.055(8) 0.013(6) 0.016(6) -0.004(5)
C89 0.089(12) 0.036(7) 0.044(8) 0.006(6) -0.016(8) 0.033(8)
C90 0.17(3) 0.15(3) 0.071(15) 0.030(16) -0.026(16) 0.07(2)
C91 0.040(8) 0.049(8) 0.076(11) 0.026(8) 0.011(7) 0.018(6)
C92 0.16(2) 0.052(10) 0.047(10) 0.028(8) -0.054(12) -0.044(12)
Gd1 0.0286(3) 0.0251(3) 0.0346(3) 0.0116(2) 0.0021(2) 0.0068(2)
Gd2 0.0222(3) 0.0285(3) 0.0375(3) 0.0128(2) -0.0007(2) -0.0023(2)
Gd3 0.0591(4) 0.0399(3) 0.0271(3) 0.0083(3) -0.0032(3) 0.0259(3)
Gd4 0.0454(4) 0.0240(3) 0.0656(5) 0.0087(3) -0.0306(3) -0.0011(3)
N1 0.111(12) 0.029(6) 0.038(7) 0.006(5) -0.046(8) -0.015(7)
N2 0.037(6) 0.023(5) 0.054(7) 0.009(5) 0.008(5) 0.005(4)
N3 0.086(10) 0.029(6) 0.042(7) 0.008(5) -0.038(7) -0.002(6)
N4 0.049(8) 0.033(6) 0.106(12) 0.033(7) -0.040(8) -0.014(6)
N5 0.044(6) 0.024(5) 0.045(6) 0.001(4) -0.011(5) -0.005(4)
N6 0.040(6) 0.039(6) 0.031(5) 0.018(4) 0.005(4) 0.017(5)
N7 0.066(10) 0.045(8) 0.121(14) 0.037(9) -0.057(10) -0.018(7)
N8 0.166(15) 0.059(7) 0.033(5) -0.017(5) -0.037(7) 0.063(8)
N9 0.013(3) 0.060(5) 0.037(4) 0.014(4) 0.002(3) -0.010(3)
N10 0.013(3) 0.060(5) 0.037(4) 0.014(4) 0.002(3) -0.010(3)
N11 0.050(7) 0.026(5) 0.042(6) 0.001(5) 0.008(5) -0.017(5)
N12 0.038(6) 0.042(6) 0.060(8) 0.017(6) 0.000(5) 0.001(5)
N13 0.031(5) 0.037(6) 0.052(7) 0.016(5) -0.006(5) -0.003(4)
N14 0.023(5) 0.038(6) 0.036(6) 0.007(4) 0.002(4) -0.005(4)
N15 0.166(15) 0.059(7) 0.033(5) -0.017(5) -0.037(7) 0.063(8)
N16 0.044(6) 0.036(6) 0.036(6) 0.019(5) -0.004(5) 0.015(5)
O1 0.026(4) 0.037(4) 0.032(4) 0.011(4) 0.006(3) 0.000(3)
O2 0.043(5) 0.041(5) 0.030(4) 0.012(4) 0.002(4) 0.034(4)
O3 0.069(9) 0.078(9) 0.095(10) -0.026(8) -0.018(7) 0.003(7)
O4 0.022(4) 0.036(4) 0.048(5) 0.015(4) -0.003(4) 0.002(3)
O5 0.030(4) 0.021(4) 0.050(5) 0.010(4) 0.002(4) -0.004(3)
O6 0.092(10) 0.061(8) 0.106(11) -0.018(8) -0.019(9) 0.017(7)
O7 0.019(4) 0.034(4) 0.052(5) 0.012(4) 0.007(4) 0.000(3)
O8 0.035(5) 0.058(6) 0.048(5) 0.025(5) -0.003(4) 0.009(4)
O9 0.19(2) 0.117(14) 0.070(10) -0.011(9) 0.009(11) -0.077(13)
O10 0.073(9) 0.095(11) 0.123(13) 0.017(9) -0.026(9) 0.007(8)
O11 0.100(10) 0.048(6) 0.070(8) 0.025(6) -0.051(7) -0.001(6)
O12 0.022(4) 0.026(4) 0.073(6) 0.016(4) -0.014(4) -0.004(3)
O13 0.083(10) 0.069(9) 0.138(14) 0.050(9) -0.004(9) -0.028(7)
O14 0.108(12) 0.088(10) 0.104(12) 0.051(9) 0.019(9) 0.049(9)
O15 0.115(9) 0.128(10) 0.067(6) 0.048(6) 0.014(6) 0.065(8)
O16 0.032(5) 0.070(7) 0.091(9) 0.030(7) -0.009(5) -0.008(5)
O17 0.052(7) 0.083(9) 0.087(9) 0.035(7) -0.025(6) 0.014(6)
O18 0.076(9) 0.046(7) 0.123(12) 0.036(7) -0.046(9) 0.003(6)
O19 0.028(4) 0.041(5) 0.046(5) 0.015(4) 0.003(4) -0.017(4)
O20 0.064(6) 0.027(4) 0.053(6) 0.016(4) 0.013(5) 0.004(4)
O21 0.032(5) 0.038(5) 0.045(5) 0.005(4) 0.000(4) 0.000(4)
O22 0.036(5) 0.042(5) 0.048(5) 0.023(4) 0.005(4) 0.010(4)
O23 0.045(5) 0.055(6) 0.040(5) 0.021(4) 0.003(4) 0.011(4)
O24 0.036(5) 0.044(5) 0.068(7) 0.018(5) 0.011(5) 0.001(4)
O25 0.037(5) 0.030(4) 0.064(6) 0.023(4) -0.001(4) 0.008(4)
O26 0.052(6) 0.036(5) 0.036(5) 0.007(4) -0.009(4) 0.017(4)
O27 0.092(8) 0.044(6) 0.040(5) 0.020(5) -0.012(5) -0.015(5)
O28 0.063(7) 0.036(5) 0.101(9) 0.027(6) -0.037(6) -0.010(5)
O29 0.081(8) 0.040(5) 0.042(5) 0.008(4) -0.021(5) 0.027(5)
O30 0.071(7) 0.037(5) 0.055(6) 0.005(5) -0.035(5) 0.011(5)
O31 0.055(6) 0.088(8) 0.038(5) 0.022(5) 0.025(5) 0.016(6)
O32 0.039(5) 0.057(6) 0.039(5) 0.014(5) -0.004(4) 0.019(4)
O33 0.110(11) 0.100(10) 0.066(8) 0.037(8) -0.009(8) 0.053(9)
O34 0.043(6) 0.064(7) 0.067(7) -0.002(6) -0.016(5) 0.005(5)

loop_
_atom_type_symbol
_atom_type_description
_atom_type_scat_dispersion_real
_atom_type_scat_dispersion_imag
_atom_type_scat_source
C C 0.0033 0.0016 'International Tables Vol C Tables 4.2.6.8 and 6.1.1.4'
H H 0.0000 0.0000 'International Tables Vol C Tables 4.2.6.8 and 6.1.1.4'
N N 0.0061 0.0033 'International Tables Vol C Tables 4.2.6.8 and 6.1.1.4'
O O 0.0106 0.0060 'International Tables Vol C Tables 4.2.6.8 and 6.1.1.4'
Gd Gd -0.1653 3.9035 'International Tables Vol C Tables 4.2.6.8 and 6.1.1.4'

loop_
_geom_angle_atom_site_label_1
_geom_angle_atom_site_label_2
_geom_angle_atom_site_label_3
_geom_angle
O1 C77 N11 122.3(12)
O1 C77 C8 120.7(12)
N11 C77 C8 116.8(11)
C26 C1 O21 120.9(11)
C26 C1 C24 122.1(12)
O21 C1 C24 116.6(10)
C59 C2 O22 125.5(12)
C59 C2 C43 123.0(11)
O22 C2 C43 111.5(11)
N13 C3 C57 123.1(13)
O24 C4 C39 127.1(19)
O24 C4 C49 114.1(13)
C39 C4 C49 118.8(18)
C24 C5 C46 118.7(13)
C24 C5 C64 122.4(12)
C46 C5 C64 118.9(12)
C85 C6 C59 118.5(14)
O26 C7 C57 124.5(15)
O26 C7 C65 117.9(14)
C57 C7 C65 117.7(13)
C67 C8 C77 112.1(11)
O25 C9 C27 123.3(13)
O25 C9 C68 119.2(14)
C27 C9 C68 117.4(13)
C60 C10 C92 120(2)
C60 C10 C81 123.5(16)
C92 C10 C81 117(2)
C49 C11 C70 122.8(16)
C49 C11 C86 119(2)
C70 C11 C86 118.2(16)
C20 C12 C57 120.0(16)
C65 C13 C20 118.8(18)
C73 C14 C68 125(2)
C18 C15 C47 119(2)
N15 C16 C40 127(2)
C71 C17 C72 120(2)
C15 C18 O13 124(2)
C15 C18 C60 120(2)
O13 C18 C60 115.8(15)
C74 C19 O21 130(2)
C12 C20 C13 120.2(14)
O13 C21 C33 103(2)
N6 C22 C45 123.9(11)
O23 C23 C72 124.6(14)
O23 C23 C50 118.1(15)
C72 C23 C50 117.3(14)
O4 C24 C5 124.3(11)
O4 C24 C1 117.0(11)
C5 C24 C1 118.6(11)
C48 C25 C40 120(4)
C1 C26 C91 118.5(13)
C9 C27 C55 121.3(16)
C9 C27 C78 122.5(12)
C55 C27 C78 116.2(16)
O16 C29 O3 119(2)
O16 C29 C28 121.0(16)
O3 C29 C28 120.0(16)
O18 C34 C32 108(3)
O7 C35 N12 120.5(12)
O7 C35 C80 121.3(12)
N12 C35 C80 118.2(12)
O22 C36 C56 113.1(17)
O33 C37 C52 106.2(18)
O32 C38 N1 127.3(17)
O32 C38 C41 117.9(15)
N1 C38 C41 114.9(13)
C42 C39 C4 123(2)
C25 C40 C53 124(3)
C25 C40 C16 116(3)
C53 C40 C16 120.7(19)
C38 C41 C89 112.3(12)
C39 C42 C86 119.4(18)
O2 C43 C2 120.0(10)
O2 C43 C45 121.8(12)
C2 C43 C45 117.4(12)
C83 C44 C48 120(3)
C85 C45 C43 118.7(12)
C85 C45 C22 116.8(11)
C43 C45 C22 124.4(12)
C91 C46 C5 122.3(14)
C92 C47 C15 120.8(18)
C25 C48 C44 121(2)
O12 C49 C11 122.7(19)
O12 C49 C4 117.4(14)
C11 C49 C4 119.3(16)
C90 C50 O33 125.3(19)
C90 C50 C23 121(2)
O33 C50 C23 114.0(14)
C80 C51 C88 111.9(10)
O31 C53 C40 126(2)
O31 C53 C83 117(2)
C40 C53 C83 118(2)
C73 C55 C27 118.9(19)
C7 C57 C12 121.5(16)
C7 C57 C3 123.3(13)
C12 C57 C3 115.2(14)
C76 C58 O24 111(2)
C2 C59 C6 120.0(14)
O28 C60 C10 123(2)
O28 C60 C18 118.1(19)
C10 C60 C18 118.5(17)
C66 C61 C63 111.9(17)
O19 C62 N10 120.2(11)
O19 C62 C67 121.4(12)
N10 C62 C67 118.3(11)
O11 C63 N7 122.7(18)
O11 C63 C61 120(2)
N7 C63 C61 117.7(17)
N9 C64 C5 125.8(12)
O15 C65 C13 123.6(16)
O15 C65 C7 114.6(13)
C13 C65 C7 121.6(16)
C75 C66 C61 113.7(16)
C62 C67 C8 111.8(11)
O18 C68 C14 120.7(17)
O18 C68 C9 121.3(13)
C14 C68 C9 117.8(19)
O29 C93 N16 121.9(12)
O29 C93 C89 122.8(13)
N16 C93 C89 115.2(11)
N4 C70 C11 126.3(14)
C17 C71 C90 120.3(19)
C23 C72 C17 120.8(16)
C23 C72 C82 123.4(13)
C17 C72 C82 115.8(16)
C14 C73 C55 119.5(15)
O30 C75 N8 118.6(19)
O30 C75 C66 120(2)
N8 C75 C66 121.4(16)
N2 C78 C27 124.7(14)
O15 C79 C30 111.5(19)
C35 C80 C51 112.5(11)
N3 C81 C10 123.1(17)
N14 C82 C72 123.4(14)
C44 C83 C53 118(3)
C44 C83 O14 121(3)
C53 C83 O14 120.0(17)
O34 C84 O17 126(2)
O34 C84 C31 113(3)
O17 C84 C31 121(3)
C6 C85 C45 121.9(12)
C42 C86 C11 120.3(17)
O14 C87 C54 108(3)
O5 C88 N5 122.1(12)
O5 C88 C51 121.2(12)
N5 C88 C51 116.7(11)
C41 C89 C93 112.2(11)
C50 C90 C71 121(2)
C46 C91 C26 119.9(13)
C47 C92 C10 121(2)
O25 Gd1 O26 86.1(3)
O25 Gd1 O7 99.0(3)
O26 Gd1 O7 127.1(3)
O25 Gd1 O1 131.6(3)
O26 Gd1 O1 136.6(3)
O7 Gd1 O1 74.3(3)
O25 Gd1 O2 120.0(3)
O26 Gd1 O2 68.5(3)
O7 Gd1 O2 140.0(3)
O1 Gd1 O2 73.1(3)
O25 Gd1 O20 145.8(3)
O26 Gd1 O20 66.9(3)
O7 Gd1 O20 82.6(3)
O1 Gd1 O20 82.0(3)
O2 Gd1 O20 70.4(3)
O25 Gd1 N2 69.7(3)
O26 Gd1 N2 154.9(3)
O7 Gd1 N2 65.7(3)
O1 Gd1 N2 63.9(3)
O2 Gd1 N2 117.5(3)
O20 Gd1 N2 138.0(3)
O25 Gd1 N13 75.0(3)
O26 Gd1 N13 68.3(4)
O7 Gd1 N13 62.6(3)
O1 Gd1 N13 133.3(3)
O2 Gd1 N13 132.7(3)
O20 Gd1 N13 75.6(3)
N2 Gd1 N13 109.8(3)
O25 Gd1 O22 74.3(3)
O26 Gd1 O22 99.7(3)
O7 Gd1 O22 132.5(3)
O1 Gd1 O22 76.4(3)
O2 Gd1 O22 59.1(3)
O20 Gd1 O22 128.8(3)
N2 Gd1 O22 68.1(3)
N13 Gd1 O22 147.7(3)
O25 Gd1 Gd3 122.4(3)
O26 Gd1 Gd3 39.6(2)
O7 Gd1 Gd3 126.1(2)
O1 Gd1 Gd3 97.07(19)
O2 Gd1 Gd3 38.8(2)
O20 Gd1 Gd3 43.6(2)
N2 Gd1 Gd3 155.7(2)
N13 Gd1 Gd3 94.2(2)
O22 Gd1 Gd3 93.79(19)
O23 Gd2 O4 88.2(3)
O23 Gd2 O12 123.7(3)
O4 Gd2 O12 68.2(3)
O23 Gd2 O19 96.5(3)
O4 Gd2 O19 127.7(3)
O12 Gd2 O19 138.7(3)
O23 Gd2 O5 132.3(3)
O4 Gd2 O5 135.2(3)
O12 Gd2 O5 72.2(3)
O19 Gd2 O5 73.6(3)
O23 Gd2 O27 145.1(4)
O4 Gd2 O27 66.3(3)
O12 Gd2 O27 70.0(4)
O19 Gd2 O27 82.5(3)
O5 Gd2 O27 81.1(3)
O23 Gd2 N14 70.1(3)
O4 Gd2 N14 156.4(3)
O12 Gd2 N14 115.9(3)
O19 Gd2 N14 66.1(3)
O5 Gd2 N14 63.2(3)
O27 Gd2 N14 137.3(3)
O23 Gd2 N9 77.1(3)
O4 Gd2 N9 68.6(3)
O12 Gd2 N9 130.6(3)
O19 Gd2 N9 62.0(3)
O5 Gd2 N9 130.0(3)
O27 Gd2 N9 71.7(4)
N14 Gd2 N9 113.3(3)
O23 Gd2 O24 75.9(3)
O4 Gd2 O24 98.9(3)
O12 Gd2 O24 59.7(3)
O19 Gd2 O24 132.9(3)
O5 Gd2 O24 78.1(3)
O27 Gd2 O24 129.3(3)
N14 Gd2 O24 67.6(3)
N9 Gd2 O24 150.4(3)
O23 Gd2 Gd4 124.9(3)
O4 Gd2 Gd4 39.9(2)
O12 Gd2 Gd4 37.2(2)
O19 Gd2 Gd4 126.8(2)
O5 Gd2 Gd4 95.3(2)
O27 Gd2 Gd4 44.3(2)
N14 Gd2 Gd4 152.5(2)
N9 Gd2 Gd4 93.5(2)
O24 Gd2 Gd4 92.3(2)
O31 Gd3 O2 85.0(4)
O31 Gd3 O26 119.4(4)
O2 Gd3 O26 68.9(3)
O31 Gd3 O29 99.2(4)
O2 Gd3 O29 127.4(3)
O26 Gd3 O29 140.3(4)
O31 Gd3 O30 133.6(4)
O2 Gd3 O30 136.3(3)
O26 Gd3 O30 73.2(3)
O29 Gd3 O30 73.5(3)
O31 Gd3 O20 152.2(4)
O2 Gd3 O20 71.3(3)
O26 Gd3 O20 65.7(3)
O29 Gd3 O20 84.6(3)
O30 Gd3 O20 74.0(4)
O31 Gd3 N15 69.8(6)
O2 Gd3 N15 153.1(6)
O26 Gd3 N15 115.0(4)
O29 Gd3 N15 68.2(4)
O30 Gd3 N15 65.0(6)
O20 Gd3 N15 135.5(6)
O31 Gd3 N6 75.1(3)
O2 Gd3 N6 67.8(3)
O26 Gd3 N6 132.5(3)
O29 Gd3 N6 63.0(3)
O30 Gd3 N6 132.1(3)
O20 Gd3 N6 82.5(3)
N15 Gd3 N6 112.4(4)
O31 Gd3 Gd1 121.9(3)
O2 Gd3 Gd1 40.4(2)
O26 Gd3 Gd1 38.5(2)
O29 Gd3 Gd1 126.7(3)
O30 Gd3 Gd1 96.0(2)
O20 Gd3 Gd1 43.13(19)
N15 Gd3 Gd1 153.2(3)
N6 Gd3 Gd1 94.3(2)
O28 Gd4 O12 87.1(4)
O28 Gd4 O11 99.2(4)
O12 Gd4 O11 128.9(3)
O28 Gd4 O4 119.1(4)
O12 Gd4 O4 67.7(3)
O11 Gd4 O4 140.1(4)
O28 Gd4 O32 133.7(4)
O12 Gd4 O32 133.6(3)
O11 Gd4 O32 73.4(4)
O4 Gd4 O32 72.2(3)
O28 Gd4 N3 69.8(5)
O12 Gd4 N3 153.5(4)
O11 Gd4 N3 69.8(4)
O4 Gd4 N3 111.7(3)
O32 Gd4 N3 64.8(4)
O28 Gd4 O27 154.7(4)
O12 Gd4 O27 70.9(3)
O11 Gd4 O27 85.8(4)
O4 Gd4 O27 64.6(3)
O32 Gd4 O27 71.6(4)
N3 Gd4 O27 134.3(5)
O28 Gd4 N4 78.6(4)
O12 Gd4 N4 68.0(4)
O11 Gd4 N4 63.9(5)
O4 Gd4 N4 130.8(4)
O32 Gd4 N4 130.7(4)
N3 Gd4 N4 117.5(4)
O27 Gd4 N4 81.5(4)
O28 Gd4 Gd2 121.6(3)
O12 Gd4 Gd2 38.67(19)
O11 Gd4 Gd2 128.6(3)
O4 Gd4 Gd2 37.8(2)
O32 Gd4 Gd2 95.0(2)
N3 Gd4 Gd2 149.4(3)
O27 Gd4 Gd2 44.1(2)
N4 Gd4 Gd2 93.1(3)
C38 N1 N3 113.4(12)
C78 N2 N11 115.0(12)
C78 N2 Gd1 131.2(10)
N11 N2 Gd1 113.3(7)
C81 N3 N1 112.3(15)
C81 N3 Gd4 134.0(15)
N1 N3 Gd4 113.7(8)
C70 N4 N7 116.5(14)
C70 N4 Gd4 129.8(12)
N7 N4 Gd4 113.0(11)
C88 N5 N14 117.7(10)
C22 N6 N16 113.7(10)
C22 N6 Gd3 131.8(8)
N16 N6 Gd3 113.6(7)
C63 N7 N4 117.1(14)
N15 N8 C75 120.0(14)
C64 N9 N10 113.7(10)
C64 N9 Gd2 129.7(8)
N10 N9 Gd2 114.8(8)
N9 N10 C62 115.8(10)
C77 N11 N2 117.1(10)
C35 N12 N13 115.4(11)
C3 N13 N12 114.4(12)
C3 N13 Gd1 129.5(10)
N12 N13 Gd1 114.7(8)
C82 N14 N5 115.1(11)
C82 N14 Gd2 131.8(10)
N5 N14 Gd2 112.7(7)
C16 N15 N8 114.8(17)
C16 N15 Gd3 132.5(18)
N8 N15 Gd3 112.6(13)
C93 N16 N6 116.4(10)
C77 O1 Gd1 122.6(8)
C43 O2 Gd3 140.7(7)
C43 O2 Gd1 116.8(7)
Gd3 O2 Gd1 100.9(3)
C24 O4 Gd2 138.4(7)
C24 O4 Gd4 117.5(7)
Gd2 O4 Gd4 102.3(3)
C88 O5 Gd2 123.3(8)
C35 O7 Gd1 126.5(9)
C63 O11 Gd4 122.8(15)
C49 O12 Gd4 138.2(10)
C49 O12 Gd2 116.6(9)
Gd4 O12 Gd2 104.2(3)
C18 O13 C21 119.2(18)
C87 O14 C83 114(2)
C65 O15 C79 113.5(15)
C68 O18 C34 113.4(15)
C62 O19 Gd2 125.9(8)
Gd1 O20 Gd3 93.2(3)
C1 O21 C19 114.3(12)
C2 O22 C36 119.1(11)
C2 O22 Gd1 106.8(7)
C36 O22 Gd1 129.5(8)
C23 O23 Gd2 145.3(10)
C4 O24 C58 120.2(13)
C4 O24 Gd2 106.5(9)
C58 O24 Gd2 129.5(9)
C9 O25 Gd1 143.0(10)
C7 O26 Gd1 133.2(8)
C7 O26 Gd3 124.6(8)
Gd1 O26 Gd3 101.9(3)
Gd2 O27 Gd4 91.6(3)
C60 O28 Gd4 146.2(14)
C93 O29 Gd3 124.1(10)
C75 O30 Gd3 120.0(13)
C53 O31 Gd3 144.0(14)
C38 O32 Gd4 118.4(10)
C37 O33 C50 117.1(16)

loop_
_geom_bond_atom_site_label_1
_geom_bond_atom_site_label_2
_geom_bond_distance
C77 O1 1.255(14)
C77 N11 1.325(17)
C77 C8 1.514(18)
C1 C26 1.388(17)
C1 O21 1.391(14)
C1 C24 1.397(17)
C2 C59 1.361(19)
C2 O22 1.386(14)
C2 C43 1.397(19)
C3 N13 1.311(17)
C3 C57 1.45(2)
C4 O24 1.341(19)
C4 C39 1.41(2)
C4 C49 1.41(3)
C5 C24 1.389(18)
C5 C46 1.400(19)
C5 C64 1.458(19)
C6 C85 1.38(2)
C6 C59 1.413(18)
C7 O26 1.321(15)
C7 C57 1.38(2)
C7 C65 1.40(2)
C8 C67 1.51(2)
C9 O25 1.300(15)
C9 C27 1.42(2)
C9 C68 1.46(2)
C10 C60 1.41(3)
C10 C92 1.44(2)
C10 C81 1.45(3)
C11 C49 1.39(2)
C11 C70 1.43(3)
C11 C86 1.47(2)
C12 C20 1.34(3)
C12 C57 1.421(19)
C13 C65 1.39(2)
C13 C20 1.43(3)
C14 C73 1.34(3)
C14 C68 1.37(2)
C15 C18 1.40(2)
C15 C47 1.42(4)
C16 N15 1.34(3)
C16 C40 1.42(4)
C17 C71 1.35(3)
C17 C72 1.42(2)
C18 O13 1.40(3)
C18 C60 1.45(3)
C19 C74 1.27(4)
C19 O21 1.403(19)
C21 O13 1.42(3)
C21 C33 1.64(4)
C22 N6 1.304(17)
C22 C45 1.438(18)
C23 O23 1.291(17)
C23 C72 1.39(2)
C23 C50 1.45(2)
C24 O4 1.333(14)
C25 C48 1.33(5)
C25 C40 1.39(3)
C26 C91 1.39(2)
C27 C55 1.417(19)
C27 C78 1.46(2)
C28 C29 1.61(3)
C29 O16 1.34(2)
C29 O3 1.35(2)
C30 C79 1.41(3)
C31 C84 1.54(4)
C32 C34 1.46(4)
C34 O18 1.41(3)
C35 O7 1.241(15)
C35 N12 1.347(17)
C35 C80 1.495(19)
C36 O22 1.423(16)
C36 C56 1.48(2)
C37 O33 1.36(2)
C37 C52 1.53(3)
C38 O32 1.259(16)
C38 N1 1.32(2)
C38 C41 1.51(2)
C39 C42 1.35(3)
C40 C53 1.41(3)
C41 C89 1.51(2)
C42 C86 1.37(3)
C43 O2 1.303(16)
C43 C45 1.420(16)
C44 C83 1.43(3)
C44 C48 1.45(5)
C45 C85 1.419(18)
C46 C91 1.36(2)
C47 C92 1.36(3)
C49 O12 1.340(18)
C50 C90 1.35(3)
C50 O33 1.40(2)
C51 C80 1.52(2)
C51 C88 1.521(17)
C53 O31 1.286(18)
C53 C83 1.45(3)
C54 C87 1.47(4)
C55 C73 1.41(3)
C58 C76 1.40(3)
C58 O24 1.48(2)
C60 O28 1.298(17)
C61 C66 1.50(4)
C61 C63 1.51(3)
C62 O19 1.224(14)
C62 N10 1.372(17)
C62 C67 1.503(16)
C63 O11 1.27(2)
C63 N7 1.32(3)
C64 N9 1.314(17)
C65 O15 1.39(2)
C66 C75 1.52(3)
C68 O18 1.32(2)
C93 O29 1.243(15)
C93 N16 1.333(18)
C93 C89 1.517(18)
C70 N4 1.29(2)
C71 C90 1.41(4)
C72 C82 1.47(2)
C75 O30 1.254(17)
C75 N8 1.39(3)
C78 N2 1.310(17)
C79 O15 1.49(3)
C81 N3 1.28(2)
C82 N14 1.294(17)
C83 O14 1.44(3)
C84 O34 1.28(3)
C84 O17 1.37(2)
C87 O14 1.35(3)
C88 O5 1.241(15)
C88 N5 1.309(17)
Gd1 O25 2.232(8)
Gd1 O26 2.320(9)
Gd1 O7 2.372(8)
Gd1 O1 2.396(8)
Gd1 O2 2.405(8)
Gd1 O20 2.498(9)
Gd1 N2 2.578(10)
Gd1 N13 2.590(10)
Gd1 O22 2.757(9)
Gd1 Gd3 3.6475(9)
Gd2 O23 2.208(9)
Gd2 O4 2.311(8)
Gd2 O12 2.373(8)
Gd2 O19 2.377(8)
Gd2 O5 2.393(8)
Gd2 O27 2.561(10)
Gd2 N14 2.596(10)
Gd2 N9 2.613(9)
Gd2 O24 2.755(10)
Gd2 Gd4 3.6825(10)
Gd3 O31 2.280(10)
Gd3 O2 2.326(9)
Gd3 O26 2.376(8)
Gd3 O29 2.410(10)
Gd3 O30 2.435(11)
Gd3 O20 2.521(10)
Gd3 N15 2.537(13)
Gd3 N6 2.605(10)
Gd4 O28 2.208(12)
Gd4 O12 2.294(10)
Gd4 O11 2.397(11)
Gd4 O4 2.417(8)
Gd4 O32 2.430(9)
Gd4 N3 2.564(11)
Gd4 O27 2.574(10)
Gd4 N4 2.606(12)
N1 N3 1.45(2)
N2 N11 1.394(16)
N4 N7 1.40(2)
N5 N14 1.387(14)
N6 N16 1.410(14)
N8 N15 1.36(3)
N9 N10 1.347(14)
N12 N13 1.403(16)

loop_
_platon_squeeze_void_nr
_platon_squeeze_void_average_x
_platon_squeeze_void_average_y
_platon_squeeze_void_average_z
_platon_squeeze_void_volume
_platon_squeeze_void_count_electrons
_platon_squeeze_void_content
1 0.000 0.000 0.000 323 75 ' '
2 0.238 0.179 0.833 7 1 ' '
3 0.419 0.560 0.238 67 12 ' '
4 0.581 0.440 0.762 67 12 ' '
5 0.762 0.821 0.167 7 1 ' '
